data_4506457
loop_
_publ_author_name
'Thakuria, Ranjit'
'Cherukuvada, Suryanarayan'
'Nangia, Ashwini'

_publ_section_title
;
 Crystal Structures of Pyrogallol, Its Hydrate, and Stable
 MultipleZ&#x2032; Cocrystals with N-Heterocycles Containing Metastable
 Conformers of Pyrogallol
;
_journal_issue 8
_journal_name_full 'Crystal Growth &amp; Design'
_journal_page_first 3944
_journal_paper_doi 10.1021/cg3003367
_journal_volume 12
_journal_year 2012
_chemical_formula_moiety ' C6 H6 O3, 0.5(C6 H6 N2 O)'
_chemical_formula_sum 'C18 H18 N2 O7'
_chemical_formula_weight 374.34
_chemical_name_systematic
; 
 2:1 complex of pyrogallol and isonicotinamide 
;
_space_group_IT_number 2
_symmetry_cell_setting triclinic
_symmetry_space_group_name_Hall '-P 1'
_symmetry_space_group_name_H-M 'P -1'
_atom_sites_solution_hydrogens geom
_atom_sites_solution_primary direct
_atom_sites_solution_secondary difmap
_audit_creation_method SHELXL-97
_cell_angle_alpha 72.4640(10)
_cell_angle_beta 83.730(2)
_cell_angle_gamma 80.0920(10)
_cell_formula_units_Z 2
_cell_length_a 9.2540(8)
_cell_length_b 9.5435(9)
_cell_length_c 10.0539(9)
_cell_measurement_reflns_used 4061
_cell_measurement_temperature 100(2)
_cell_measurement_theta_max 26.01
_cell_measurement_theta_min 2.26
_cell_volume 832.47(13)
_computing_cell_refinement 'Bruker SMART'
_computing_data_collection 'Bruker SMART'
_computing_data_reduction 'Bruker SAINT'
_computing_molecular_graphics 'Bruker SHELXTL'
_computing_publication_material 'Bruker SHELXTL'
_computing_structure_refinement 'SHELXL-97 (Sheldrick, 1997)'
_computing_structure_solution 'SHELXS-97 (Sheldrick, 1990)'
_diffrn_ambient_temperature 100(2)
_diffrn_measured_fraction_theta_full 0.995
_diffrn_measured_fraction_theta_max 0.995
_diffrn_measurement_device_type 'CCD area detector'
_diffrn_measurement_method 'phi and omega scans'
_diffrn_radiation_monochromator graphite
_diffrn_radiation_source 'fine-focus sealed tube'
_diffrn_radiation_type MoK\a
_diffrn_radiation_wavelength 0.71073
_diffrn_reflns_av_R_equivalents 0.0230
_diffrn_reflns_av_sigmaI/netI 0.0264
_diffrn_reflns_limit_h_max 11
_diffrn_reflns_limit_h_min -11
_diffrn_reflns_limit_k_max 11
_diffrn_reflns_limit_k_min -11
_diffrn_reflns_limit_l_max 12
_diffrn_reflns_limit_l_min -12
_diffrn_reflns_number 8725
_diffrn_reflns_theta_full 26.04
_diffrn_reflns_theta_max 26.04
_diffrn_reflns_theta_min 2.13
_exptl_absorpt_coefficient_mu 0.117
_exptl_absorpt_correction_T_max 0.9805
_exptl_absorpt_correction_T_min 0.9648
_exptl_absorpt_correction_type multi-scan
_exptl_absorpt_process_details 'Bruker AXS SADABS program'
_exptl_crystal_colour colorless
_exptl_crystal_density_diffrn 1.493
_exptl_crystal_density_method 'not measured'
_exptl_crystal_description plate
_exptl_crystal_F_000 392
_exptl_crystal_size_max 0.31
_exptl_crystal_size_mid 0.23
_exptl_crystal_size_min 0.17
_refine_diff_density_max 0.321
_refine_diff_density_min -0.214
_refine_diff_density_rms 0.050
_refine_ls_extinction_method none
_refine_ls_goodness_of_fit_ref 1.064
_refine_ls_hydrogen_treatment mixed
_refine_ls_matrix_type full
_refine_ls_number_parameters 276
_refine_ls_number_reflns 3277
_refine_ls_number_restraints 0
_refine_ls_restrained_S_all 1.064
_refine_ls_R_factor_all 0.0425
_refine_ls_R_factor_gt 0.0389
_refine_ls_shift/su_max 0.000
_refine_ls_shift/su_mean 0.000
_refine_ls_structure_factor_coef Fsqd
_refine_ls_weighting_details 'calc w=1/[\s^2^(Fo^2^)+(0.0478P)^2^+0.3403P] where P=(Fo^2^+2Fc^2^)/3'
_refine_ls_weighting_scheme calc
_refine_ls_wR_factor_gt 0.0950
_refine_ls_wR_factor_ref 0.0972
_reflns_number_gt 3022
_reflns_number_total 3277
_reflns_threshold_expression >2sigma(I)
_cod_data_source_file cg3003367_si_006.cif
_cod_data_source_block Pyrogallol_Isonicotinamide_4b
_cod_depositor_comments
;
The following automatic conversions were performed:

'_symmetry_cell_setting' value 'Triclinic' changed to 'triclinic'
according to /home/saulius/struct/CIF-dictionaries/cif_core.dic
dictionary named 'cif_core.dic' version 2.4.2 from 2011-04-26.

Automatic conversion script
Id: cif_fix_values 1891 2012-01-12 08:04:46Z andrius 
;
_cod_original_sg_symbol_H-M 'P-1   '
_cod_database_code 4506457

loop_
_symmetry_equiv_pos_as_xyz
'x, y, z'
'-x, -y, -z'

loop_
_atom_site_label
_atom_site_type_symbol
_atom_site_fract_x
_atom_site_fract_y
_atom_site_fract_z
_atom_site_U_iso_or_equiv
_atom_site_adp_type
_atom_site_occupancy
_atom_site_symmetry_multiplicity
_atom_site_calc_flag
_atom_site_refinement_flags
C1 C 0.33049(15) 0.73589(16) 0.76767(15) 0.0146(3) Uani 1 1 d .
C2 C 0.19621(15) 0.82570(15) 0.73634(14) 0.0138(3) Uani 1 1 d .
C3 C 0.07174(15) 0.79380(15) 0.82462(15) 0.0144(3) Uani 1 1 d .
C4 C 0.08168(16) 0.67420(16) 0.94520(15) 0.0175(3) Uani 1 1 d .
H4 H -0.0027 0.6540 1.0066 0.021 Uiso 1 1 calc R
C5 C 0.21612(17) 0.58449(16) 0.97516(15) 0.0187(3) Uani 1 1 d .
H5 H 0.2234 0.5024 1.0572 0.022 Uiso 1 1 calc R
C6 C 0.33975(16) 0.61405(16) 0.88603(15) 0.0174(3) Uani 1 1 d .
H6 H 0.4308 0.5509 0.9060 0.021 Uiso 1 1 calc R
C7 C 0.26392(15) 0.42177(15) 0.47783(15) 0.0157(3) Uani 1 1 d .
C8 C 0.17548(15) 0.32446(15) 0.46220(15) 0.0146(3) Uani 1 1 d .
C9 C 0.05993(15) 0.28741(15) 0.56083(15) 0.0146(3) Uani 1 1 d .
C10 C 0.03362(16) 0.34485(16) 0.67367(15) 0.0169(3) Uani 1 1 d .
H10 H -0.0458 0.3194 0.7401 0.020 Uiso 1 1 calc R
C11 C 0.12458(17) 0.44015(16) 0.68887(15) 0.0184(3) Uani 1 1 d .
H11 H 0.1069 0.4801 0.7660 0.022 Uiso 1 1 calc R
C12 C 0.24071(16) 0.47717(16) 0.59232(16) 0.0178(3) Uani 1 1 d .
H12 H 0.3041 0.5402 0.6044 0.021 Uiso 1 1 calc R
C13 C 0.51736(15) 0.85158(15) 0.19954(14) 0.0147(3) Uani 1 1 d .
C14 C 0.64798(16) 0.90400(16) 0.20108(15) 0.0169(3) Uani 1 1 d .
H14 H 0.6651 0.9399 0.2756 0.020 Uiso 1 1 calc R
C15 C 0.75243(16) 0.90286(16) 0.09230(15) 0.0180(3) Uani 1 1 d .
H15 H 0.8416 0.9389 0.0935 0.022 Uiso 1 1 calc R
C16 C 0.60866(16) 0.79974(16) -0.01412(15) 0.0172(3) Uani 1 1 d .
H16 H 0.5952 0.7626 -0.0889 0.021 Uiso 1 1 calc R
C17 C 0.49825(16) 0.79610(16) 0.09079(15) 0.0161(3) Uani 1 1 d .
H17 H 0.4114 0.7566 0.0885 0.019 Uiso 1 1 calc R
C18 C 0.39648(15) 0.85515(15) 0.31168(15) 0.0154(3) Uani 1 1 d .
H1 H 0.509(2) 0.697(2) 0.677(2) 0.037(6) Uiso 1 1 d .
H2 H 0.099(2) 0.994(2) 0.615(2) 0.041(6) Uiso 1 1 d .
H3 H -0.123(2) 0.868(2) 0.849(2) 0.036(5) Uiso 1 1 d .
H1A H 0.320(2) 0.958(2) 0.447(2) 0.025(5) Uiso 1 1 d .
H4A H 0.370(2) 0.557(3) 0.355(2) 0.041(6) Uiso 1 1 d .
H5A H 0.136(2) 0.223(2) 0.345(2) 0.036(6) Uiso 1 1 d .
H6A H -0.109(3) 0.201(2) 0.576(2) 0.044(6) Uiso 1 1 d .
H1B H 0.446(2) 1.034(2) 0.342(2) 0.032(5) Uiso 1 1 d .
N1 N 0.38594(14) 0.96095(14) 0.37239(13) 0.0178(3) Uani 1 1 d .
N2 N 0.73370(13) 0.85312(13) -0.01527(13) 0.0176(3) Uani 1 1 d .
O1 O 0.44995(11) 0.77580(12) 0.67909(11) 0.0181(2) Uani 1 1 d .
O2 O 0.18901(11) 0.94548(11) 0.61931(10) 0.0150(2) Uani 1 1 d .
O3 O -0.05524(11) 0.88562(11) 0.78147(11) 0.0178(2) Uani 1 1 d .
O4 O 0.37237(11) 0.46260(12) 0.37369(12) 0.0214(3) Uani 1 1 d .
O5 O 0.20247(12) 0.27381(12) 0.34714(11) 0.0195(2) Uani 1 1 d .
O6 O -0.02371(11) 0.19116(11) 0.53761(11) 0.0166(2) Uani 1 1 d .
O7 O 0.31058(11) 0.76092(11) 0.34165(11) 0.0201(2) Uani 1 1 d .

loop_
_atom_site_aniso_label
_atom_site_aniso_U_11
_atom_site_aniso_U_22
_atom_site_aniso_U_33
_atom_site_aniso_U_23
_atom_site_aniso_U_13
_atom_site_aniso_U_12
C1 0.0142(7) 0.0165(7) 0.0160(7) -0.0080(6) 0.0008(5) -0.0049(5)
C2 0.0159(7) 0.0130(7) 0.0144(7) -0.0054(5) -0.0012(5) -0.0039(5)
C3 0.0145(7) 0.0154(7) 0.0159(7) -0.0082(6) -0.0004(5) -0.0025(5)
C4 0.0186(7) 0.0192(7) 0.0154(7) -0.0061(6) 0.0036(6) -0.0060(6)
C5 0.0246(8) 0.0152(7) 0.0156(7) -0.0019(6) -0.0036(6) -0.0044(6)
C6 0.0172(7) 0.0166(7) 0.0193(7) -0.0067(6) -0.0048(6) -0.0001(6)
C7 0.0119(7) 0.0125(7) 0.0207(7) -0.0033(6) 0.0004(6) -0.0003(5)
C8 0.0142(7) 0.0120(7) 0.0168(7) -0.0048(5) -0.0011(5) 0.0014(5)
C9 0.0127(7) 0.0116(7) 0.0181(7) -0.0023(5) -0.0037(5) 0.0002(5)
C10 0.0162(7) 0.0167(7) 0.0155(7) -0.0025(6) 0.0012(6) -0.0013(6)
C11 0.0224(8) 0.0166(7) 0.0162(7) -0.0059(6) -0.0032(6) 0.0003(6)
C12 0.0182(7) 0.0135(7) 0.0228(8) -0.0052(6) -0.0054(6) -0.0029(6)
C13 0.0157(7) 0.0109(7) 0.0150(7) -0.0014(5) 0.0000(5) -0.0004(5)
C14 0.0166(7) 0.0165(7) 0.0177(7) -0.0052(6) -0.0018(6) -0.0024(6)
C15 0.0138(7) 0.0176(7) 0.0210(7) -0.0035(6) -0.0007(6) -0.0018(6)
C16 0.0193(7) 0.0154(7) 0.0169(7) -0.0055(6) -0.0010(6) -0.0010(6)
C17 0.0155(7) 0.0143(7) 0.0186(7) -0.0046(6) -0.0009(6) -0.0030(5)
C18 0.0146(7) 0.0144(7) 0.0152(7) -0.0012(5) -0.0010(5) -0.0020(5)
N1 0.0191(6) 0.0175(6) 0.0169(6) -0.0063(5) 0.0066(5) -0.0054(5)
N2 0.0165(6) 0.0171(6) 0.0168(6) -0.0035(5) 0.0020(5) -0.0008(5)
O1 0.0130(5) 0.0169(5) 0.0226(6) -0.0051(4) 0.0030(4) -0.0012(4)
O2 0.0130(5) 0.0151(5) 0.0149(5) -0.0021(4) 0.0012(4) -0.0018(4)
O3 0.0118(5) 0.0218(6) 0.0169(5) -0.0037(4) 0.0034(4) -0.0009(4)
O4 0.0188(5) 0.0165(6) 0.0305(6) -0.0103(5) 0.0091(5) -0.0070(4)
O5 0.0186(5) 0.0209(6) 0.0229(6) -0.0119(5) 0.0053(4) -0.0070(4)
O6 0.0129(5) 0.0162(5) 0.0216(5) -0.0063(4) 0.0015(4) -0.0044(4)
O7 0.0179(5) 0.0179(5) 0.0256(6) -0.0081(4) 0.0068(4) -0.0073(4)

loop_
_atom_type_symbol
_atom_type_description
_atom_type_scat_dispersion_real
_atom_type_scat_dispersion_imag
_atom_type_scat_source
C C 0.0033 0.0016 'International Tables Vol C Tables 4.2.6.8 and 6.1.1.4'
H H 0.0000 0.0000 'International Tables Vol C Tables 4.2.6.8 and 6.1.1.4'
N N 0.0061 0.0033 'International Tables Vol C Tables 4.2.6.8 and 6.1.1.4'
O O 0.0106 0.0060 'International Tables Vol C Tables 4.2.6.8 and 6.1.1.4'

loop_
_geom_angle_atom_site_label_1
_geom_angle_atom_site_label_2
_geom_angle_atom_site_label_3
_geom_angle
O1 C1 C6 123.02(13)
O1 C1 C2 117.05(13)
C6 C1 C2 119.91(13)
O2 C2 C1 119.18(12)
O2 C2 C3 121.02(13)
C1 C2 C3 119.80(13)
O3 C3 C4 124.65(13)
O3 C3 C2 115.01(12)
C4 C3 C2 120.33(13)
C5 C4 C3 119.44(13)
C6 C5 C4 120.41(14)
C5 C6 C1 120.06(13)
O4 C7 C12 122.06(13)
O4 C7 C8 117.31(13)
C12 C7 C8 120.61(13)
O5 C8 C7 118.27(13)
O5 C8 C9 122.73(13)
C7 C8 C9 118.95(13)
O6 C9 C10 123.54(13)
O6 C9 C8 115.57(12)
C10 C9 C8 120.89(13)
C9 C10 C11 119.39(13)
C12 C11 C10 120.44(14)
C11 C12 C7 119.67(13)
C14 C13 C17 118.91(13)
C14 C13 C18 121.49(13)
C17 C13 C18 119.61(13)
C15 C14 C13 118.68(13)
N2 C15 C14 122.97(14)
N2 C16 C17 123.11(13)
C16 C17 C13 118.45(13)
O7 C18 N1 123.22(13)
O7 C18 C13 119.67(13)
N1 C18 C13 117.10(12)
C16 N2 C15 117.84(12)

loop_
_geom_bond_atom_site_label_1
_geom_bond_atom_site_label_2
_geom_bond_distance
C1 O1 1.3733(17)
C1 C6 1.389(2)
C1 C2 1.391(2)
C2 O2 1.3697(17)
C2 C3 1.3935(19)
C3 O3 1.3656(17)
C3 C4 1.391(2)
C4 C5 1.390(2)
C5 C6 1.388(2)
C7 O4 1.3836(17)
C7 C12 1.387(2)
C7 C8 1.391(2)
C8 O5 1.3663(17)
C8 C9 1.392(2)
C9 O6 1.3823(17)
C9 C10 1.384(2)
C10 C11 1.391(2)
C11 C12 1.385(2)
C13 C14 1.389(2)
C13 C17 1.389(2)
C13 C18 1.5027(19)
C14 C15 1.380(2)
C15 N2 1.3430(19)
C16 N2 1.3397(19)
C16 C17 1.383(2)
C18 O7 1.2497(17)
C18 N1 1.3138(19)

loop_
_cod_related_entry_id
_cod_related_entry_database
_cod_related_entry_code
1 ChemSpider 30652464
